data_7050367
loop_
_publ_author_name
'Jay Kochi'
'Milya G. Davlieva'
'Sergey V. Lindeman'

_publ_section_title
;
Structural Effects of Carbon-Monoxide Coordination
to Carbon Centers. p and s Bindings in Aliphatic Acyl versus Aromatic
Aroyl Cations
;
_journal_name_full 'New J.Chem.(Nouv.J.Chim.)'
_journal_year 2004
_chemical_formula_moiety 'C12 H15 O, F6 Sb, C H2 Cl2'
_chemical_formula_structural
;
(C12 H15 O)^+^, (F6 Sb)^-^, (C H2 Cl2)
;
_chemical_formula_sum 'C13 H17 Cl2 F6 O Sb'
_chemical_formula_weight 495.92
_chemical_name_common
;Pentamethylphenyloxocarbonium hexafluoroantimonate,
dichloromethane monosolvate
;
_chemical_name_systematic
;
Pentamethylphenyloxocarbonium hexafluoroantimonate,
dichloromethane monosolvate
;
_space_group_IT_number 14
_symmetry_cell_setting monoclinic
_symmetry_space_group_name_Hall '-P 2ybc'
_symmetry_space_group_name_H-M 'P 1 21/c 1'
_atom_sites_solution_hydrogens geom
_atom_sites_solution_primary direct
_atom_sites_solution_secondary difmap
_cell_angle_alpha 90.00
_cell_angle_beta 90.6410(10)
_cell_angle_gamma 90.00
_cell_formula_units_Z 4
_cell_length_a 7.6218(6)
_cell_length_b 12.7753(9)
_cell_length_c 18.2425(14)
_cell_measurement_reflns_used 6015
_cell_measurement_temperature 123(2)
_cell_measurement_theta_max 30
_cell_measurement_theta_min 2
_cell_volume 1776.2(2)
_diffrn_ambient_temperature 123(2)
_diffrn_measurement_device 'Siemens SMART'
_diffrn_measurement_method
;
\w-scan, frame range 0.3 deg, hemisphere
;
_diffrn_radiation_monochromator graphite
_diffrn_radiation_source 'fine-focus sealed tube'
_diffrn_radiation_type MoK\a
_diffrn_radiation_wavelength 0.71073
_diffrn_reflns_av_R_equivalents 0.0212
_diffrn_reflns_av_sigmaI/netI 0.0203
_diffrn_reflns_limit_h_max 11
_diffrn_reflns_limit_h_min -11
_diffrn_reflns_limit_k_max 18
_diffrn_reflns_limit_k_min 0
_diffrn_reflns_limit_l_max 26
_diffrn_reflns_limit_l_min 0
_diffrn_reflns_number 19127
_diffrn_reflns_theta_max 31.79
_diffrn_reflns_theta_min 1.95
_diffrn_standards_decay_% 0
_diffrn_standards_interval_count 0
_diffrn_standards_interval_time 0
_diffrn_standards_number 0
_exptl_absorpt_coefficient_mu 1.909
_exptl_absorpt_correction_T_max 0.826
_exptl_absorpt_correction_T_min 0.465
_exptl_absorpt_correction_type multi-scan
_exptl_absorpt_process_details 'Semi-empirical (SADABS procedure)'
_exptl_crystal_colour colorless
_exptl_crystal_density_diffrn 1.855
_exptl_crystal_density_meas ?
_exptl_crystal_density_method none
_exptl_crystal_description prism
_exptl_crystal_F_000 968
_exptl_crystal_size_max 0.3
_exptl_crystal_size_mid 0.25
_exptl_crystal_size_min 0.1
_refine_ls_extinction_coef ?
_refine_ls_extinction_method none
_refine_ls_goodness_of_fit_ref 1.093
_refine_ls_hydrogen_treatment mixed
_refine_ls_matrix_type full
_refine_ls_number_parameters 208
_refine_ls_number_reflns 5675
_refine_ls_number_restraints 0
_refine_ls_restrained_S_all 1.093
_refine_ls_R_factor_all 0.0328
_refine_ls_R_factor_gt 0.0295
_refine_ls_shift/su_max 0.001
_refine_ls_shift/su_mean 0.000
_refine_ls_structure_factor_coef Fsqd
_refine_ls_weighting_details 'calc w=1/[\s^2^(Fo^2^)+(0.0365P)^2^+1.2749P] where P=(Fo^2^+2Fc^2^)/3'
_refine_ls_weighting_scheme calc
_refine_ls_wR_factor_gt 0.0723
_refine_ls_wR_factor_ref 0.0739
_reflns_number_gt 5180
_reflns_number_total 5693
_reflns_threshold_expression >2sigma(I)
_cod_original_sg_symbol_H-M 'P 21/c'
_cod_database_code 7050367

loop_
_symmetry_equiv_pos_as_xyz
'x, y, z'
'-x, y+1/2, -z+1/2'
'-x, -y, -z'
'x, -y-1/2, z-1/2'

loop_
_atom_site_label
_atom_site_type_symbol
_atom_site_fract_x
_atom_site_fract_y
_atom_site_fract_z
_atom_site_U_iso_or_equiv
_atom_site_adp_type
_atom_site_occupancy
_atom_site_symmetry_multiplicity
_atom_site_calc_flag
_atom_site_refinement_flags
_atom_site_disorder_assembly
_atom_site_disorder_group
Sb1 Sb 0.152695(16) 0.842080(10) 0.325228(7) 0.02401(5) Uani 1 1 d . . .
F1 F -0.00323(17) 0.90004(12) 0.25625(8) 0.0406(3) Uani 1 1 d . . .
F2 F -0.00980(18) 0.86740(13) 0.39928(8) 0.0381(3) Uani 1 1 d . . .
F3 F 0.31017(19) 0.78192(14) 0.39255(9) 0.0474(4) Uani 1 1 d . . .
F4 F 0.31111(18) 0.81564(12) 0.24957(8) 0.0379(3) Uani 1 1 d . . .
F5 F 0.0453(2) 0.71129(11) 0.31005(9) 0.0444(3) Uani 1 1 d . . .
F6 F 0.2521(2) 0.97375(12) 0.34039(9) 0.0456(4) Uani 1 1 d . . .
O1 O 0.6570(2) 0.81196(16) 0.31444(9) 0.0370(4) Uani 1 1 d . . .
C1 C 0.6882(2) 0.69939(16) 0.42620(11) 0.0239(3) Uani 1 1 d . . .
C2 C 0.7140(2) 0.59128(16) 0.41337(12) 0.0275(4) Uani 1 1 d . . .
C3 C 0.7375(2) 0.52852(16) 0.47500(13) 0.0305(4) Uani 1 1 d . . .
C4 C 0.7345(2) 0.57425(17) 0.54569(12) 0.0296(4) Uani 1 1 d . . .
C5 C 0.7082(2) 0.68266(17) 0.55621(11) 0.0267(4) Uani 1 1 d . . .
C6 C 0.6833(2) 0.74780(15) 0.49588(11) 0.0239(3) Uani 1 1 d . . .
C7 C 0.6695(2) 0.76309(17) 0.36470(11) 0.0273(4) Uani 1 1 d . . .
C8 C 0.7159(3) 0.5493(2) 0.33618(14) 0.0402(5) Uani 1 1 d . . .
H8A H 0.8362 0.5305 0.3231 0.060 Uiso 1 1 calc R . .
H8B H 0.6717 0.6029 0.3023 0.060 Uiso 1 1 calc R . .
H8C H 0.6409 0.4871 0.3330 0.060 Uiso 1 1 calc R . .
C9 C 0.7692(3) 0.41268(19) 0.46619(19) 0.0463(6) Uani 1 1 d . . .
H9A H 0.6675 0.3738 0.4842 0.069 Uiso 1 1 calc R . .
H9B H 0.8739 0.3924 0.4944 0.069 Uiso 1 1 calc R . .
H9C H 0.7867 0.3965 0.4143 0.069 Uiso 1 1 calc R . .
C10 C 0.7587(3) 0.5044(2) 0.61147(16) 0.0460(6) Uani 1 1 d . . .
H10A H 0.7265 0.5427 0.6559 0.069 Uiso 1 1 calc R . .
H10B H 0.8817 0.4825 0.6152 0.069 Uiso 1 1 calc R . .
H10C H 0.6837 0.4425 0.6062 0.069 Uiso 1 1 calc R . .
C11 C 0.7068(3) 0.7293(2) 0.63247(12) 0.0397(5) Uani 1 1 d . . .
H11A H 0.7136 0.8058 0.6291 0.060 Uiso 1 1 calc R . .
H11B H 0.8078 0.7030 0.6606 0.060 Uiso 1 1 calc R . .
H11C H 0.5981 0.7094 0.6571 0.060 Uiso 1 1 calc R . .
C12 C 0.6504(3) 0.86369(17) 0.50196(12) 0.0315(4) Uani 1 1 d . . .
H12A H 0.5403 0.8757 0.5279 0.047 Uiso 1 1 calc R . .
H12B H 0.6421 0.8942 0.4528 0.047 Uiso 1 1 calc R . .
H12C H 0.7474 0.8966 0.5291 0.047 Uiso 1 1 calc R . .
Cl1 Cl 0.36540(8) 0.93671(5) 0.67716(4) 0.04403(14) Uani 1 1 d . . .
Cl2 Cl 0.13442(11) 0.86498(6) 0.55869(4) 0.05003(16) Uani 1 1 d . . .
C1S C 0.1601(3) 0.8815(2) 0.65347(14) 0.0402(5) Uani 1 1 d . . .
H21A H 0.1484 0.8127 0.6779 0.048 Uiso 1 1 calc R . .
H21B H 0.0655 0.9275 0.6716 0.048 Uiso 1 1 calc R . .
